data_7125617
loop_
_publ_author_name
'Parvin, Nasrina'
'Hossain, Jabed'
'George, Anjana'
'Parameswaran, Pattiyil'
'Khan, Shabana'

_publ_section_title
;
 N-heterocyclic silylene stabilized monocordinated copper(i)-arene
 cationic complexes and their application in click chemistry.
;
_journal_issue 2
_journal_name_full 'Chemical communications (Cambridge, England)'
_journal_page_first 273
_journal_page_last 276
_journal_paper_doi 10.1039/c9cc09115g
_journal_volume 56
_journal_year 2019
_chemical_formula_moiety 'C28 H49 Cu N3 Si3, SbF6 '
_chemical_formula_sum 'C28 H49 Cu F6 N3 Sb Si3'
_chemical_formula_weight 811.26
_space_group_crystal_system orthorhombic
_space_group_IT_number 19
_space_group_name_Hall 'P 2ac 2ab'
_space_group_name_H-M_alt 'P 21 21 21'
_atom_sites_solution_hydrogens geom
_audit_creation_method SHELXL-2014/7
_audit_update_record
;
2019-02-11 deposited with the CCDC.	2019-11-28 downloaded from the CCDC.
;
_cell_angle_alpha 90
_cell_angle_beta 90
_cell_angle_gamma 90
_cell_formula_units_Z 4
_cell_length_a 11.762(6)
_cell_length_b 14.725(7)
_cell_length_c 21.300(9)
_cell_measurement_reflns_used 9469
_cell_measurement_temperature 100(2)
_cell_measurement_theta_max 21.83
_cell_measurement_theta_min 2.36
_cell_volume 3689(3)
_computing_cell_refinement 'Bruker SAINT'
_computing_data_collection 'Bruker APEX2'
_computing_data_reduction 'Bruker SAINT'
_computing_molecular_graphics 'Bruker SHELXTL'
_computing_publication_material 'Bruker SHELXTL'
_computing_structure_refinement 'SHELXL-2014 (Sheldrick 2014)'
_computing_structure_solution 'SHELXS-97 (Sheldrick 2008)'
_diffrn_ambient_temperature 100(2)
_diffrn_measured_fraction_theta_full 0.999
_diffrn_measured_fraction_theta_max 0.999
_diffrn_measurement_device_type 'Bruker APEX-II CCD'
_diffrn_measurement_method '\f and \w scans'
_diffrn_radiation_type MoK\a
_diffrn_radiation_wavelength 0.71073
_diffrn_reflns_av_R_equivalents 0.0983
_diffrn_reflns_av_unetI/netI 0.0487
_diffrn_reflns_Laue_measured_fraction_full 0.999
_diffrn_reflns_Laue_measured_fraction_max 0.999
_diffrn_reflns_limit_h_max 14
_diffrn_reflns_limit_h_min -14
_diffrn_reflns_limit_k_max 17
_diffrn_reflns_limit_k_min -17
_diffrn_reflns_limit_l_max 25
_diffrn_reflns_limit_l_min -25
_diffrn_reflns_number 81475
_diffrn_reflns_point_group_measured_fraction_full 1.000
_diffrn_reflns_point_group_measured_fraction_max 1.000
_diffrn_reflns_theta_full 25.242
_diffrn_reflns_theta_max 25.249
_diffrn_reflns_theta_min 2.216
_exptl_absorpt_coefficient_mu 1.458
_exptl_absorpt_correction_type multi-scan
_exptl_absorpt_process_details 'Sheldrick, G. M. (2012) SADABS. Bruker AXS Inc., Madison, Wisconsin, USA.'
_exptl_crystal_colour colorless
_exptl_crystal_density_diffrn 1.461
_exptl_crystal_description block
_exptl_crystal_F_000 1656
_exptl_crystal_size_max 0.1
_exptl_crystal_size_mid 0.1
_exptl_crystal_size_min 0.1
_exptl_transmission_factor_max 0.1876
_exptl_transmission_factor_min 0.1564
_refine_diff_density_max 0.567
_refine_diff_density_min -0.420
_refine_diff_density_rms 0.073
_refine_ls_abs_structure_details
;
 Flack x determined using 1819 quotients [(I+)-(I-)]/[(I+)+(I-)]
 (Parsons, Flack and Wagner, Acta Cryst. B69 (2013) 249-259).
;
_refine_ls_abs_structure_Flack 0.071(8)
_refine_ls_extinction_method none
_refine_ls_goodness_of_fit_ref 1.049
_refine_ls_hydrogen_treatment constr
_refine_ls_matrix_type full
_refine_ls_number_parameters 392
_refine_ls_number_reflns 6657
_refine_ls_number_restraints 24
_refine_ls_restrained_S_all 1.049
_refine_ls_R_factor_all 0.0748
_refine_ls_R_factor_gt 0.0442
_refine_ls_shift/su_max 0.001
_refine_ls_shift/su_mean 0.000
_refine_ls_structure_factor_coef Fsqd
_refine_ls_weighting_details 'w=1/[\s^2^(Fo^2^)+(0.0422P)^2^+4.5547P] where P=(Fo^2^+2Fc^2^)/3'
_refine_ls_weighting_scheme calc
_refine_ls_wR_factor_gt 0.0931
_refine_ls_wR_factor_ref 0.1065
_reflns_Friedel_coverage 0.784
_reflns_Friedel_fraction_full 1.000
_reflns_Friedel_fraction_max 1.000
_reflns_number_gt 5034
_reflns_number_total 6657
_reflns_threshold_expression 'I > 2\s(I)'
_cod_data_source_file c9cc09115g2.cif
_cod_data_source_block 4_a
_cod_depositor_comments 'Adding full bibliography for 7125615--7125620.cif.'
_cod_database_code 7125617
_shelx_shelxl_version_number 2014/7
_shelx_space_group_comment
;
The symmetry employed for this shelxl refinement is uniquely defined
by the following loop, which should always be used as a source of
symmetry information in preference to the above space-group names.
They are only intended as comments.
;

loop_
_space_group_symop_operation_xyz
'x, y, z'
'-x+1/2, -y, z+1/2'
'-x, y+1/2, -z+1/2'
'x+1/2, -y+1/2, -z'

loop_
_atom_site_label
_atom_site_type_symbol
_atom_site_fract_x
_atom_site_fract_y
_atom_site_fract_z
_atom_site_U_iso_or_equiv
_atom_site_adp_type
_atom_site_occupancy
_atom_site_site_symmetry_order
_atom_site_calc_flag
_atom_site_refinement_flags_posn
_atom_site_refinement_flags_adp
C1 C 0.6991(6) 0.6575(5) 0.2495(3) 0.0363(16) Uani 1 1 d . .
C2 C 0.6985(7) 0.6932(5) 0.1849(3) 0.0415(19) Uani 1 1 d . .
C3 C 0.7532(7) 0.7996(5) 0.3129(4) 0.0406(19) Uani 1 1 d . .
C4 C 0.6776(7) 0.4865(5) 0.2302(3) 0.0427(18) Uani 1 1 d . .
C5 C 0.7999(7) 0.7014(5) 0.1518(4) 0.049(2) Uani 1 1 d . .
H5 H 0.8685 0.6838 0.1698 0.059 Uiso 1 1 calc R U
C6 C 0.7965(10) 0.7365(6) 0.0914(4) 0.063(3) Uani 1 1 d . .
H6 H 0.8634 0.7422 0.0685 0.076 Uiso 1 1 calc R U
C7 C 0.5976(8) 0.7188(5) 0.1578(4) 0.050(2) Uani 1 1 d . .
H7 H 0.5303 0.7134 0.1804 0.060 Uiso 1 1 calc R U
C8 C 0.5920(9) 0.4912(7) 0.1768(4) 0.070(3) Uani 1 1 d . .
H8A H 0.5199 0.5110 0.1928 0.104 Uiso 1 1 calc R U
H8B H 0.5839 0.4321 0.1582 0.104 Uiso 1 1 calc R U
H8C H 0.6183 0.5333 0.1456 0.104 Uiso 1 1 calc R U
C9 C 0.6419(9) 0.4130(5) 0.2758(4) 0.062(3) Uani 1 1 d . .
H9A H 0.6984 0.4070 0.3081 0.092 Uiso 1 1 calc R U
H9B H 0.6344 0.3564 0.2538 0.092 Uiso 1 1 calc R U
H9C H 0.5703 0.4290 0.2944 0.092 Uiso 1 1 calc R U
C10 C 0.6897(9) 0.8652(5) 0.2704(5) 0.069(3) Uani 1 1 d . .
H10A H 0.7122 0.8551 0.2276 0.103 Uiso 1 1 calc R U
H10B H 0.7076 0.9265 0.2821 0.103 Uiso 1 1 calc R U
H10C H 0.6094 0.8554 0.2744 0.103 Uiso 1 1 calc R U
C11 C 0.5952(10) 0.7525(6) 0.0969(4) 0.064(3) Uani 1 1 d . .
H11 H 0.5266 0.7678 0.0780 0.077 Uiso 1 1 calc R U
C12 C 0.6953(12) 0.7628(6) 0.0654(4) 0.066(3) Uani 1 1 d . .
H12 H 0.6948 0.7882 0.0254 0.080 Uiso 1 1 calc R U
C13 C 0.8784(8) 0.8112(6) 0.3019(5) 0.072(3) Uani 1 1 d . .
H13A H 0.9197 0.7702 0.3285 0.107 Uiso 1 1 calc R U
H13B H 0.9000 0.8725 0.3113 0.107 Uiso 1 1 calc R U
H13C H 0.8955 0.7981 0.2588 0.107 Uiso 1 1 calc R U
C14 C 1.0796(10) 0.5184(11) 0.3311(5) 0.089(4) Uani 1 1 d . .
H14 H 1.0798 0.4979 0.2898 0.106 Uiso 1 1 calc R U
C15 C 1.0594(10) 0.4963(13) 0.4443(6) 0.090(4) Uani 1 1 d . .
C16 C 0.7272(10) 0.8185(6) 0.3813(4) 0.077(3) Uani 1 1 d . .
H16A H 0.6465 0.8178 0.3877 0.116 Uiso 1 1 calc R U
H16B H 0.7569 0.8770 0.3926 0.116 Uiso 1 1 calc R U
H16C H 0.7620 0.7726 0.4070 0.116 Uiso 1 1 calc R U
C17 C 0.3877(8) 0.5071(6) 0.3924(5) 0.075(3) Uani 1 1 d . .
H17A H 0.3248 0.5139 0.3641 0.112 Uiso 1 1 calc R U
H17B H 0.3596 0.4972 0.4342 0.112 Uiso 1 1 calc R U
H17C H 0.4331 0.4562 0.3798 0.112 Uiso 1 1 calc R U
C18 C 0.4272(10) 0.6927(7) 0.4530(6) 0.092(4) Uani 1 1 d . .
H18A H 0.4440 0.6682 0.4937 0.138 Uiso 1 1 calc R U
H18B H 0.3468 0.7024 0.4493 0.138 Uiso 1 1 calc R U
H18C H 0.4664 0.7494 0.4478 0.138 Uiso 1 1 calc R U
C19 C 0.7958(9) 0.4650(7) 0.2044(5) 0.077(3) Uani 1 1 d . .
H19A H 0.8191 0.5125 0.1763 0.115 Uiso 1 1 calc R U
H19B H 0.7936 0.4084 0.1821 0.115 Uiso 1 1 calc R U
H19C H 0.8489 0.4607 0.2385 0.115 Uiso 1 1 calc R U
C20 C 0.7656(9) 0.6081(7) 0.5132(4) 0.075(3) Uani 1 1 d . .
H20A H 0.8224 0.6284 0.4839 0.112 Uiso 1 1 calc R U
H20B H 0.8015 0.5754 0.5467 0.112 Uiso 1 1 calc R U
H20C H 0.7260 0.6597 0.5300 0.112 Uiso 1 1 calc R U
C21 C 0.4452(8) 0.6705(8) 0.3159(5) 0.076(3) Uani 1 1 d . .
H21A H 0.4919 0.7238 0.3130 0.114 Uiso 1 1 calc R U
H21B H 0.3665 0.6878 0.3145 0.114 Uiso 1 1 calc R U
H21C H 0.4617 0.6308 0.2814 0.114 Uiso 1 1 calc R U
C22 C 1.0568(10) 0.4579(10) 0.3816(8) 0.108(5) Uani 1 1 d . .
H22 H 1.0411 0.3968 0.3747 0.130 Uiso 1 1 calc R U
C23 C 1.1007(10) 0.6060(12) 0.3446(8) 0.100(4) Uani 1 1 d . .
H23 H 1.1164 0.6459 0.3119 0.120 Uiso 1 1 calc R U
C24 C 1.1001(12) 0.6379(13) 0.4035(12) 0.128(5) Uani 1 1 d . .
H24 H 1.1115 0.6995 0.4104 0.154 Uiso 1 1 calc R U
C25 C 0.7312(12) 0.4215(6) 0.4556(5) 0.100(4) Uani 1 1 d . .
H25A H 0.6743 0.3781 0.4437 0.150 Uiso 1 1 calc R U
H25B H 0.7699 0.4005 0.4925 0.150 Uiso 1 1 calc R U
H25C H 0.7850 0.4285 0.4220 0.150 Uiso 1 1 calc R U
C26 C 0.5477(12) 0.5069(10) 0.5270(7) 0.116(5) Uani 1 1 d . U
H26A H 0.5188 0.5626 0.5443 0.174 Uiso 1 1 calc R U
H26B H 0.5761 0.4693 0.5603 0.174 Uiso 1 1 calc R U
H26C H 0.4878 0.4757 0.5053 0.174 Uiso 1 1 calc R U
C27 C 1.0836(13) 0.5831(15) 0.4522(9) 0.115(5) Uani 1 1 d . .
H27 H 1.0893 0.6063 0.4927 0.138 Uiso 1 1 calc R U
C28 C 1.0424(16) 0.4352(13) 0.5008(8) 0.163(7) Uani 1 1 d . U
H28A H 1.0210 0.4713 0.5364 0.245 Uiso 1 1 calc R U
H28B H 1.1119 0.4037 0.5098 0.245 Uiso 1 1 calc R U
H28C H 0.9835 0.3920 0.4920 0.245 Uiso 1 1 calc R U
Sb1 Sb 0.32019(6) 0.34398(4) 0.64668(3) 0.0619(2) Uani 1 1 d . .
Cu1 Cu 0.90658(8) 0.55790(8) 0.36404(5) 0.0594(3) Uani 1 1 d . .
Si1 Si 0.72598(16) 0.59865(12) 0.34774(10) 0.0332(4) Uani 1 1 d . .
Si2 Si 0.47501(18) 0.61089(16) 0.39099(11) 0.0450(6) Uani 1 1 d . .
Si3 Si 0.6627(2) 0.53227(17) 0.47217(10) 0.0535(6) Uani 1 1 d . .
N1 N 0.7168(5) 0.7049(4) 0.3025(3) 0.0329(14) Uani 1 1 d . .
N3 N 0.6191(5) 0.5841(4) 0.4008(3) 0.0336(14) Uani 1 1 d . .
N2 N 0.6816(6) 0.5713(4) 0.2671(3) 0.0366(14) Uani 1 1 d . .
F1 F 0.1966(6) 0.2784(5) 0.6190(4) 0.126(3) Uani 1 1 d . .
F2 F 0.4423(6) 0.4120(5) 0.6742(4) 0.120(3) Uani 1 1 d . .
F3 F 0.2280(8) 0.4077(6) 0.7000(5) 0.169(4) Uani 1 1 d . .
F4 F 0.4143(7) 0.2889(8) 0.5917(5) 0.170(4) Uani 1 1 d . U
F5 F 0.2907(9) 0.4298(7) 0.5866(5) 0.171(4) Uani 1 1 d . .
F6 F 0.3492(11) 0.2616(7) 0.7067(6) 0.200(6) Uani 1 1 d . U

loop_
_atom_site_aniso_label
_atom_site_aniso_U_11
_atom_site_aniso_U_22
_atom_site_aniso_U_33
_atom_site_aniso_U_23
_atom_site_aniso_U_13
_atom_site_aniso_U_12
C1 0.031(4) 0.035(4) 0.043(4) -0.001(4) 0.003(3) 0.002(3)
C2 0.057(5) 0.032(4) 0.035(4) 0.001(3) -0.005(4) 0.001(4)
C3 0.044(5) 0.030(4) 0.048(5) 0.002(4) 0.000(4) -0.004(3)
C4 0.053(5) 0.035(4) 0.041(4) -0.008(3) -0.001(4) 0.003(4)
C5 0.063(6) 0.044(4) 0.040(5) -0.006(4) 0.007(5) -0.007(4)
C6 0.097(9) 0.048(5) 0.044(5) 0.001(4) 0.019(6) -0.014(5)
C7 0.062(5) 0.043(4) 0.045(5) 0.001(4) -0.001(4) 0.002(4)
C8 0.086(7) 0.062(6) 0.061(6) -0.019(5) -0.017(6) -0.009(6)
C9 0.095(8) 0.033(5) 0.058(6) -0.006(4) -0.001(5) -0.011(4)
C10 0.081(7) 0.033(5) 0.093(7) 0.004(4) -0.019(6) 0.002(5)
C11 0.090(8) 0.047(5) 0.054(6) 0.005(5) -0.017(6) 0.003(5)
C12 0.126(10) 0.038(5) 0.034(5) 0.005(4) -0.003(6) 0.000(6)
C13 0.061(7) 0.051(6) 0.103(8) -0.002(6) -0.008(6) -0.017(5)
C14 0.072(8) 0.128(11) 0.066(7) -0.006(8) 0.015(6) 0.052(8)
C15 0.052(7) 0.149(13) 0.068(8) 0.024(9) 0.014(6) 0.038(8)
C16 0.119(9) 0.049(6) 0.064(6) -0.018(5) 0.020(6) -0.030(6)
C17 0.044(6) 0.068(6) 0.113(9) -0.002(6) 0.000(6) -0.005(5)
C18 0.085(8) 0.088(8) 0.103(9) -0.031(7) 0.028(7) 0.021(6)
C19 0.083(8) 0.063(6) 0.084(7) -0.032(5) 0.021(6) 0.011(6)
C20 0.084(7) 0.093(7) 0.047(6) 0.002(5) -0.021(5) -0.020(6)
C21 0.033(5) 0.100(8) 0.096(7) 0.030(7) -0.002(5) 0.011(5)
C22 0.064(7) 0.105(10) 0.156(14) 0.012(10) 0.005(8) 0.048(7)
C23 0.053(7) 0.135(13) 0.113(12) 0.000(10) 0.011(7) 0.024(8)
C24 0.067(8) 0.148(15) 0.171(17) 0.000(16) 0.007(11) 0.012(10)
C25 0.161(13) 0.051(6) 0.087(8) 0.030(6) -0.037(8) -0.012(7)
C26 0.115(5) 0.119(5) 0.113(5) 0.005(3) 0.001(3) -0.003(3)
C27 0.078(10) 0.147(15) 0.121(14) -0.024(12) -0.005(9) 0.032(10)
C28 0.162(7) 0.165(7) 0.162(7) 0.004(3) 0.001(3) 0.002(3)
Sb1 0.0617(4) 0.0576(3) 0.0663(4) -0.0119(3) 0.0055(4) -0.0073(3)
Cu1 0.0293(5) 0.0787(7) 0.0702(7) 0.0037(6) -0.0099(5) 0.0177(5)
Si1 0.0327(10) 0.0318(10) 0.0350(11) 0.0008(10) -0.0007(9) 0.0009(8)
Si2 0.0350(12) 0.0431(12) 0.0569(15) -0.0038(11) 0.0059(10) 0.0012(10)
Si3 0.0621(16) 0.0584(15) 0.0401(12) 0.0139(11) -0.0079(11) -0.0171(13)
N1 0.029(3) 0.029(3) 0.041(4) 0.000(3) -0.003(3) 0.004(3)
N3 0.036(3) 0.032(3) 0.033(3) -0.002(3) -0.002(3) -0.004(3)
N2 0.046(4) 0.030(3) 0.034(3) -0.003(3) -0.002(3) -0.003(3)
F1 0.086(5) 0.097(5) 0.194(8) -0.036(5) -0.028(5) -0.021(4)
F2 0.103(5) 0.136(6) 0.122(6) -0.044(5) 0.007(4) -0.050(5)
F3 0.138(7) 0.153(8) 0.217(10) -0.078(7) 0.086(7) -0.001(6)
F4 0.093(6) 0.239(11) 0.179(8) -0.123(8) 0.007(6) 0.021(6)
F5 0.160(9) 0.168(8) 0.186(9) 0.093(7) -0.033(7) -0.021(7)
F6 0.232(12) 0.140(8) 0.227(11) 0.089(8) -0.109(10) -0.064(8)

loop_
_atom_type_symbol
_atom_type_description
_atom_type_scat_dispersion_real
_atom_type_scat_dispersion_imag
_atom_type_scat_source
C C 0.0033 0.0016 'International Tables Vol C Tables 4.2.6.8 and 6.1.1.4'
H H 0.0000 0.0000 'International Tables Vol C Tables 4.2.6.8 and 6.1.1.4'
N N 0.0061 0.0033 'International Tables Vol C Tables 4.2.6.8 and 6.1.1.4'
F F 0.0171 0.0103 'International Tables Vol C Tables 4.2.6.8 and 6.1.1.4'
Si Si 0.0817 0.0704 'International Tables Vol C Tables 4.2.6.8 and 6.1.1.4'
Cu Cu 0.3201 1.2651 'International Tables Vol C Tables 4.2.6.8 and 6.1.1.4'
Sb Sb -0.5866 1.5461 'International Tables Vol C Tables 4.2.6.8 and 6.1.1.4'

loop_
_geom_angle_atom_site_label_1
_geom_angle_atom_site_label_2
_geom_angle_atom_site_label_3
_geom_angle
N2 C1 N1 106.2(6)
N2 C1 C2 126.9(6)
N1 C1 C2 126.9(6)
N2 C1 Si1 53.5(3)
N1 C1 Si1 53.5(3)
C2 C1 Si1 172.2(5)
C7 C2 C5 120.3(7)
C7 C2 C1 119.7(7)
C5 C2 C1 120.0(7)
N1 C3 C13 111.5(7)
N1 C3 C16 105.0(6)
C13 C3 C16 109.1(8)
N1 C3 C10 111.7(6)
C13 C3 C10 108.4(8)
C16 C3 C10 111.0(8)
N2 C4 C9 105.8(6)
N2 C4 C8 112.4(6)
C9 C4 C8 109.2(7)
N2 C4 C19 109.7(7)
C9 C4 C19 109.6(7)
C8 C4 C19 110.0(7)
C6 C5 C2 118.5(9)
C6 C5 H5 120.7
C2 C5 H5 120.7
C12 C6 C5 120.4(9)
C12 C6 H6 119.8
C5 C6 H6 119.8
C2 C7 C11 120.6(9)
C2 C7 H7 119.7
C11 C7 H7 119.7
C4 C8 H8A 109.5
C4 C8 H8B 109.5
H8A C8 H8B 109.5
C4 C8 H8C 109.5
H8A C8 H8C 109.5
H8B C8 H8C 109.5
C4 C9 H9A 109.5
C4 C9 H9B 109.5
H9A C9 H9B 109.5
C4 C9 H9C 109.5
H9A C9 H9C 109.5
H9B C9 H9C 109.5
C3 C10 H10A 109.5
C3 C10 H10B 109.5
H10A C10 H10B 109.5
C3 C10 H10C 109.5
H10A C10 H10C 109.5
H10B C10 H10C 109.5
C12 C11 C7 118.8(9)
C12 C11 H11 120.6
C7 C11 H11 120.6
C11 C12 C6 121.3(8)
C11 C12 H12 119.3
C6 C12 H12 119.3
C3 C13 H13A 109.5
C3 C13 H13B 109.5
H13A C13 H13B 109.5
C3 C13 H13C 109.5
H13A C13 H13C 109.5
H13B C13 H13C 109.5
C23 C14 C22 118.2(12)
C23 C14 Cu1 81.4(7)
C22 C14 Cu1 75.7(6)
C23 C14 H14 120.9
C22 C14 H14 120.9
Cu1 C14 H14 112.7
C27 C15 C22 119.9(14)
C27 C15 C28 120.2(17)
C22 C15 C28 119.8(16)
C3 C16 H16A 109.5
C3 C16 H16B 109.5
H16A C16 H16B 109.5
C3 C16 H16C 109.5
H16A C16 H16C 109.5
H16B C16 H16C 109.5
Si2 C17 H17A 109.5
Si2 C17 H17B 109.5
H17A C17 H17B 109.5
Si2 C17 H17C 109.5
H17A C17 H17C 109.5
H17B C17 H17C 109.5
Si2 C18 H18A 109.5
Si2 C18 H18B 109.5
H18A C18 H18B 109.5
Si2 C18 H18C 109.5
H18A C18 H18C 109.5
H18B C18 H18C 109.5
C4 C19 H19A 109.5
C4 C19 H19B 109.5
H19A C19 H19B 109.5
C4 C19 H19C 109.5
H19A C19 H19C 109.5
H19B C19 H19C 109.5
Si3 C20 H20A 109.5
Si3 C20 H20B 109.5
H20A C20 H20B 109.5
Si3 C20 H20C 109.5
H20A C20 H20C 109.5
H20B C20 H20C 109.5
Si2 C21 H21A 109.5
Si2 C21 H21B 109.5
H21A C21 H21B 109.5
Si2 C21 H21C 109.5
H21A C21 H21C 109.5
H21B C21 H21C 109.5
C14 C22 C15 116.7(13)
C14 C22 Cu1 68.0(6)
C15 C22 Cu1 85.2(7)
C14 C22 H22 121.7
C15 C22 H22 121.7
Cu1 C22 H22 115.8
C24 C23 C14 122.4(16)
C24 C23 Cu1 86.4(9)
C14 C23 Cu1 65.3(7)
C24 C23 H23 118.8
C14 C23 H23 118.8
Cu1 C23 H23 119.9
C27 C24 C23 121.3(19)
C27 C24 H24 119.3
C23 C24 H24 119.3
Si3 C25 H25A 109.5
Si3 C25 H25B 109.5
H25A C25 H25B 109.5
Si3 C25 H25C 109.5
H25A C25 H25C 109.5
H25B C25 H25C 109.5
Si3 C26 H26A 109.5
Si3 C26 H26B 109.5
H26A C26 H26B 109.5
Si3 C26 H26C 109.5
H26A C26 H26C 109.5
H26B C26 H26C 109.5
C15 C27 C24 121.4(17)
C15 C27 H27 119.3
C24 C27 H27 119.3
C15 C28 H28A 109.5
C15 C28 H28B 109.5
H28A C28 H28B 109.5
C15 C28 H28C 109.5
H28A C28 H28C 109.5
H28B C28 H28C 109.5
F6 Sb1 F4 92.4(6)
F6 Sb1 F3 91.0(6)
F4 Sb1 F3 175.9(5)
F6 Sb1 F5 178.8(5)
F4 Sb1 F5 88.5(6)
F3 Sb1 F5 88.1(5)
F6 Sb1 F1 91.4(4)
F4 Sb1 F1 92.3(4)
F3 Sb1 F1 90.0(4)
F5 Sb1 F1 89.4(4)
F6 Sb1 F2 89.6(4)
F4 Sb1 F2 88.5(4)
F3 Sb1 F2 89.2(4)
F5 Sb1 F2 89.7(4)
F1 Sb1 F2 178.8(4)
C14 Cu1 Si1 152.7(3)
C14 Cu1 C22 36.2(4)
Si1 Cu1 C22 156.3(4)
C14 Cu1 C23 33.3(4)
Si1 Cu1 C23 142.2(4)
C22 Cu1 C23 59.9(5)
N3 Si1 N2 112.5(3)
N3 Si1 N1 114.3(3)
N2 Si1 N1 71.4(3)
N3 Si1 Cu1 124.4(2)
N2 Si1 Cu1 110.8(2)
N1 Si1 Cu1 111.4(2)
N3 Si1 C1 123.6(3)
N2 Si1 C1 35.8(3)
N1 Si1 C1 36.0(3)
Cu1 Si1 C1 112.04(19)
N3 Si2 C17 110.5(4)
N3 Si2 C21 113.1(4)
C17 Si2 C21 107.5(5)
N3 Si2 C18 110.5(5)
C17 Si2 C18 110.8(5)
C21 Si2 C18 104.2(5)
N3 Si3 C26 114.9(5)
N3 Si3 C25 109.9(4)
C26 Si3 C25 105.3(6)
N3 Si3 C20 109.3(4)
C26 Si3 C20 107.7(6)
C25 Si3 C20 109.5(5)
C1 N1 C3 131.4(6)
C1 N1 Si1 90.5(4)
C3 N1 Si1 135.1(5)
Si1 N3 Si2 127.3(4)
Si1 N3 Si3 114.1(3)
Si2 N3 Si3 118.6(3)
C1 N2 C4 131.0(6)
C1 N2 Si1 90.6(4)
C4 N2 Si1 133.8(5)

loop_
_geom_bond_atom_site_label_1
_geom_bond_atom_site_label_2
_geom_bond_distance
C1 N2 1.340(9)
C1 N1 1.345(9)
C1 C2 1.473(10)
C1 Si1 2.288(7)
C2 C7 1.371(11)
C2 C5 1.391(11)
C3 N1 1.476(9)
C3 C13 1.501(12)
C3 C16 1.514(11)
C3 C10 1.520(11)
C4 N2 1.475(9)
C4 C9 1.513(11)
C4 C8 1.521(12)
C4 C19 1.528(12)
C5 C6 1.387(12)
C5 H5 0.9300
C6 C12 1.369(14)
C6 H6 0.9300
C7 C11 1.389(12)
C7 H7 0.9300
C8 H8A 0.9600
C8 H8B 0.9600
C8 H8C 0.9600
C9 H9A 0.9600
C9 H9B 0.9600
C9 H9C 0.9600
C10 H10A 0.9600
C10 H10B 0.9600
C10 H10C 0.9600
C11 C12 1.364(14)
C11 H11 0.9300
C12 H12 0.9300
C13 H13A 0.9600
C13 H13B 0.9600
C13 H13C 0.9600
C14 C23 1.346(17)
C14 C22 1.421(17)
C14 Cu1 2.230(10)
C14 H14 0.9300
C15 C27 1.319(19)
C15 C22 1.452(18)
C15 C28 1.52(2)
C16 H16A 0.9600
C16 H16B 0.9600
C16 H16C 0.9600
C17 Si2 1.842(9)
C17 H17A 0.9600
C17 H17B 0.9600
C17 H17C 0.9600
C18 Si2 1.874(10)
C18 H18A 0.9600
C18 H18B 0.9600
C18 H18C 0.9600
C19 H19A 0.9600
C19 H19B 0.9600
C19 H19C 0.9600
C20 Si3 1.864(9)
C20 H20A 0.9600
C20 H20B 0.9600
C20 H20C 0.9600
C21 Si2 1.858(10)
C21 H21A 0.9600
C21 H21B 0.9600
C21 H21C 0.9600
C22 Cu1 2.330(11)
C22 H22 0.9300
C23 C24 1.34(2)
C23 Cu1 2.427(13)
C23 H23 0.9300
C24 C27 1.33(2)
C24 H24 0.9300
C25 Si3 1.853(11)
C25 H25A 0.9600
C25 H25B 0.9600
C25 H25C 0.9600
C26 Si3 1.826(14)
C26 H26A 0.9600
C26 H26B 0.9600
C26 H26C 0.9600
C27 H27 0.9300
C28 H28A 0.9600
C28 H28B 0.9600
C28 H28C 0.9600
Sb1 F6 1.795(9)
Sb1 F4 1.804(8)
Sb1 F3 1.829(7)
Sb1 F5 1.832(8)
Sb1 F1 1.841(6)
Sb1 F2 1.847(7)
Cu1 Si1 2.234(2)
Si1 N3 1.705(6)
Si1 N2 1.839(6)
Si1 N1 1.840(6)
Si2 N3 1.752(6)
Si3 N3 1.776(6)
